data_2007493
loop_
_publ_author_name
'Elerman, Yal\;cin'
'Elmali, Ayhan'
'\"Ozbey, S\"uheyla'

_publ_section_title
;
 Bis[<i>N</i>-(2-bromo-4-methylphenyl)naphthaldiminato]copper(II)
;
_journal_issue 8
_journal_name_full 'Acta Crystallographica Section C'
_journal_page_first 1072
_journal_page_last 1074
_journal_paper_doi 10.1107/S0108270198003345
_journal_volume 54
_journal_year 1998
_chemical_formula_iupac '[Cu (C18 H13 Br N O)2]'
_chemical_formula_moiety 'C36 H26 Br2 Cu N2 O2'
_chemical_formula_sum 'C36 H26 Br2 Cu N2 O2'
_chemical_formula_weight 741.95
_chemical_name_systematic
;
 ?
;
_space_group_IT_number 14
_symmetry_cell_setting monoclinic
_symmetry_space_group_name_Hall '-P 2ybc'
_symmetry_space_group_name_H-M 'P 1 21/c 1'
_audit_creation_method SHELXL
_cell_angle_alpha 90.00
_cell_angle_beta 104.320(10)
_cell_angle_gamma 90.00
_cell_formula_units_Z 2
_cell_length_a 9.2550(10)
_cell_length_b 12.524(2)
_cell_length_c 13.538(2)
_cell_measurement_reflns_used 20
_cell_measurement_temperature 293(2)
_cell_measurement_theta_max 14.43
_cell_measurement_theta_min 4.12
_cell_volume 1520.4(4)
_computing_cell_refinement 'MolEN (Fair, 1990)'
_computing_data_collection 'CAD-4 EXPRESS (Enraf-Nonius, 1994)'
_computing_data_reduction MolEN
_computing_molecular_graphics 'ORTEPII (Johnson, 1976)'
_computing_publication_material SHELXL93
_computing_structure_refinement 'SHELXL93 (Sheldrick, 1993)'
_computing_structure_solution 'SHELXS86 (Sheldrick, 1990)'
_diffrn_ambient_temperature 293(2)
_diffrn_measurement_device 'Enraf-Nonius CAD-4'
_diffrn_measurement_method \q/2\q
_diffrn_radiation_monochromator graphite
_diffrn_radiation_source 'fine-focus sealed tube'
_diffrn_radiation_type MoK\a
_diffrn_radiation_wavelength 0.71069
_diffrn_reflns_av_R_equivalents 0.018
_diffrn_reflns_av_sigmaI/netI 0.0658
_diffrn_reflns_limit_h_max 11
_diffrn_reflns_limit_h_min 0
_diffrn_reflns_limit_k_max 15
_diffrn_reflns_limit_k_min 0
_diffrn_reflns_limit_l_max 16
_diffrn_reflns_limit_l_min -16
_diffrn_reflns_number 2762
_diffrn_reflns_theta_max 26.14
_diffrn_reflns_theta_min 2.79
_diffrn_standards_decay_% 3.2
_diffrn_standards_interval_time 120
_diffrn_standards_number 3
_exptl_absorpt_coefficient_mu 3.383
_exptl_absorpt_correction_T_max 0.713
_exptl_absorpt_correction_T_min 0.496
_exptl_absorpt_correction_type psi-scan
_exptl_absorpt_process_details '(MolEN; Fair, 1990)'
_exptl_crystal_colour purple-red
_exptl_crystal_density_diffrn 1.621
_exptl_crystal_density_method 'not measured'
_exptl_crystal_description prism
_exptl_crystal_F_000 742
_exptl_crystal_size_max 0.28
_exptl_crystal_size_mid 0.18
_exptl_crystal_size_min 0.10
_refine_diff_density_max 0.491
_refine_diff_density_min -0.326
_refine_ls_extinction_method none
_refine_ls_goodness_of_fit_all 1.208
_refine_ls_goodness_of_fit_obs 1.387
_refine_ls_hydrogen_treatment 'H-atom parameters were constrained to parent sites'
_refine_ls_matrix_type full
_refine_ls_number_parameters 196
_refine_ls_number_reflns 2760
_refine_ls_number_restraints 0
_refine_ls_restrained_S_all 1.208
_refine_ls_restrained_S_obs 1.387
_refine_ls_R_factor_all 0.098
_refine_ls_R_factor_obs .056
_refine_ls_shift/esd_max 0.000
_refine_ls_shift/esd_mean 0.000
_refine_ls_structure_factor_coef Fsqd
_refine_ls_weighting_details 'w = 1/[\s^2^(Fo^2^) + 3.7194P] where P = (Fo^2^+2Fc^2^)/3'
_refine_ls_weighting_scheme calc
_refine_ls_wR_factor_all 0.097
_refine_ls_wR_factor_obs .090
_reflns_number_observed 1866
_reflns_number_total 2760
_reflns_observed_criterion I>2\s(I)
_cod_data_source_file ab1532.cif
_cod_data_source_block I
_cod_depositor_comments
;
The following automatic conversions were performed:

'_refine_ls_weighting_scheme' value 'calc w = 1/[\s^2^(Fo^2^) +
3.7194P] where P = (Fo^2^+2Fc^2^)/3' was changed to 'calc'. New tag
'_refine_ls_weighting_details' was created. The value of the new tag
was set to 'w = 1/[\s^2^(Fo^2^) + 3.7194P] where P =
(Fo^2^+2Fc^2^)/3'.

Automatic conversion script
Id: cif_fix_values 3143 2015-03-26 13:38:13Z robertas 
;
_cod_original_sg_symbol_H-M 'P 21/c'
_cod_database_code 2007493

loop_
_symmetry_equiv_pos_as_xyz
'x, y, z'
'-x, y+1/2, -z+1/2'
'-x, -y, -z'
'x, -y-1/2, z-1/2'

loop_
_atom_site_aniso_label
_atom_site_aniso_U_11
_atom_site_aniso_U_22
_atom_site_aniso_U_33
_atom_site_aniso_U_12
_atom_site_aniso_U_13
_atom_site_aniso_U_23
Cu1 .0426(6) .0297(5) .0396(6) .0030(5) .0077(5) -.0015(5)
Br1 .0472(4) .0503(4) .0851(5) -.0064(4) .0072(4) .0119(4)
N1 .039(3) .029(2) .040(3) .005(2) .012(2) -.002(2)
O1 .060(3) .030(2) .040(2) -.005(2) .006(2) -.002(2)
C1 .035(3) .039(3) .044(3) .002(3) .014(3) .005(3)
C2 .052(4) .039(3) .043(4) .006(3) .016(3) .004(3)
C3 .037(4) .053(4) .051(4) .009(3) .012(3) .012(3)
C4 .031(3) .057(4) .045(4) .006(3) .009(3) .002(3)
C5 .045(4) .073(5) .048(4) -.001(4) -.001(3) .000(4)
C6 .052(4) .084(6) .059(5) -.014(4) -.002(4) -.024(4)
C7 .045(4) .062(4) .074(5) -.011(4) .000(4) -.019(4)
C8 .041(4) .054(4) .053(4) -.001(3) .001(3) -.011(3)
C9 .036(3) .042(3) .042(3) .003(3) .013(3) -.013(3)
C10 .036(3) .032(3) .037(3) .003(2) .009(3) -.003(3)
C11 .037(3) .030(3) .044(4) -.001(3) .012(3) -.006(3)
C12 .039(3) .035(3) .036(3) .006(3) .010(3) .001(3)
C13 .049(4) .035(3) .045(4) .000(3) .016(3) -.002(3)
C14 .072(5) .035(3) .052(4) .005(3) .029(4) .004(3)
C15 .076(5) .048(4) .043(4) .017(4) .015(4) .011(3)
C16 .107(6) .068(5) .062(5) .025(5) .010(4) .025(4)
C17 .054(4) .045(4) .044(4) .015(3) .002(3) .005(3)
C18 .045(4) .036(3) .044(3) -.002(3) .018(3) .001(3)

loop_
_atom_site_label
_atom_site_fract_x
_atom_site_fract_y
_atom_site_fract_z
_atom_site_U_iso_or_equiv
_atom_site_thermal_displace_type
_atom_site_calc_flag
_atom_site_refinement_flags
_atom_site_occupancy
_atom_site_disorder_group
_atom_site_type_symbol
Cu1 0 0 0 .0377(3) Uani d S 1 . Cu
Br1 -.35161(7) .07438(6) -.04250(6) .0625(2) Uani d . 1 . Br
N1 -.0282(5) .1428(3) .0568(3) .0357(11) Uani d . 1 . N
O1 .0409(4) -.0583(3) .1319(3) .0445(10) Uani d . 1 . O
C1 .1142(6) -.0103(4) .2136(4) .0382(13) Uani d . 1 . C
C2 .1867(6) -.0776(5) .2956(4) .0442(15) Uani d . 1 . C
H2 .1811(6) -.1513(5) .2873(4) .100 Uiso calc R 1 . H
C3 .2633(6) -.0363(5) .3853(5) .047(2) Uani d . 1 . C
H3 .3089(6) -.0825(5) .4375(5) .100 Uiso calc R 1 . H
C4 .2766(6) .0761(5) .4028(4) .0443(14) Uani d . 1 . C
C5 .3551(7) .1177(6) .4972(5) .058(2) Uani d . 1 . C
H5 .4021(7) .0716(6) .5491(5) .100 Uiso calc R 1 . H
C6 .3630(7) .2256(6) .5132(5) .068(2) Uani d . 1 . C
H6 .4154(7) .2527(6) .5758(5) .100 Uiso calc R 1 . H
C7 .2927(7) .2944(6) .4363(5) .063(2) Uani d . 1 . C
H7 .2973(7) .3676(6) .4482(5) .100 Uiso calc R 1 . H
C8 .2165(7) .2566(5) .3430(5) .051(2) Uani d . 1 . C
H8 .1712(7) .3046(5) .2924(5) .100 Uiso calc R 1 . H
C9 .2056(6) .1461(5) .3223(4) .0393(14) Uani d . 1 . C
C10 .1231(6) .1016(4) .2267(4) .0349(13) Uani d . 1 . C
C11 .0389(6) .1705(4) .1489(4) .0369(14) Uani d . 1 . C
H11 .0316(6) .2418(4) .1662(4) .100 Uiso calc R 1 . H
C12 -.1109(6) .2226(4) -.0098(4) .0363(13) Uani d . 1 . C
C13 -.0472(7) .3186(4) -.0279(4) .0426(15) Uani d . 1 . C
H13 .0497(7) .3348(4) .0080(4) .100 Uiso calc R 1 . H
C14 -.1257(8) .3907(5) -.0986(5) .051(2) Uani d . 1 . C
H14 -.0804(8) .4544(5) -.1096(5) .100 Uiso calc R 1 . H
C15 -.2700(8) .3700(5) -.1533(5) .056(2) Uani d . 1 . C
C16 -.3536(9) .4461(6) -.2335(5) .081(2) Uani d . 1 . C
H16A -.2919 .5069 -.2371 .100 Uiso calc . 1 . H
H16B -.4430 .4691 -.2160 .100 Uiso calc . 1 . H
H16C -.3790 .4107 -.2984 .100 Uiso calc . 1 . H
C17 -.3351(7) .2766(5) -.1338(4) .049(2) Uani d . 1 . C
H17 -.4328(7) .2615(5) -.1687(4) .100 Uiso calc R 1 . H
C18 -.2576(6) .2046(4) -.0629(4) .0405(14) Uani d . 1 . C

loop_
_atom_type_symbol
_atom_type_description
_atom_type_scat_dispersion_real
_atom_type_scat_dispersion_imag
_atom_type_scat_source
C C 0.0033 0.0016 'International Tables Vol C Tables 4.2.6.8 and 6.1.1.4'
H H 0.0000 0.0000 'International Tables Vol C Tables 4.2.6.8 and 6.1.1.4'
N N 0.0061 0.0033 'International Tables Vol C Tables 4.2.6.8 and 6.1.1.4'
O O 0.0106 0.0060 'International Tables Vol C Tables 4.2.6.8 and 6.1.1.4'
Br Br -0.2901 2.4595 'International Tables Vol C Tables 4.2.6.8 and 6.1.1.4'
Cu Cu 0.3201 1.2651 'International Tables Vol C Tables 4.2.6.8 and 6.1.1.4'

loop_
_geom_angle_atom_site_label_1
_geom_angle_atom_site_label_2
_geom_angle_atom_site_label_3
_geom_angle_site_symmetry_1
_geom_angle_site_symmetry_3
_geom_angle
_geom_angle_publ_flag
O1 Cu1 O1 3 . 180.0 ?
O1 Cu1 N1 3 3 89.8(2) ?
O1 Cu1 N1 . 3 90.2(2) y
O1 Cu1 N1 3 . 90.2(2) ?
O1 Cu1 N1 . . 89.8(2) ?
N1 Cu1 N1 3 . 180.0 ?
C11 N1 C12 . . 118.2(4) y
C11 N1 Cu1 . . 122.3(4) y
C12 N1 Cu1 . . 119.0(3) y
C1 O1 Cu1 . . 124.8(3) y
O1 C1 C10 . . 124.8(5) y
O1 C1 C2 . . 116.0(5) y
C10 C1 C2 . . 119.2(5) ?
C3 C2 C1 . . 121.1(6) ?
C3 C2 H2 . . 119.5(4) ?
C1 C2 H2 . . 119.5(3) ?
C2 C3 C4 . . 122.2(6) ?
C2 C3 H3 . . 118.9(4) ?
C4 C3 H3 . . 118.9(3) ?
C5 C4 C9 . . 120.3(6) ?
C5 C4 C3 . . 121.4(6) ?
C9 C4 C3 . . 118.3(5) ?
C6 C5 C4 . . 120.4(7) ?
C6 C5 H5 . . 119.8(4) ?
C4 C5 H5 . . 119.8(4) ?
C5 C6 C7 . . 120.0(6) ?
C5 C6 H6 . . 120.0(4) ?
C7 C6 H6 . . 120.0(4) ?
C8 C7 C6 . . 121.2(7) ?
C8 C7 H7 . . 119.4(4) ?
C6 C7 H7 . . 119.4(4) ?
C7 C8 C9 . . 121.1(6) ?
C7 C8 H8 . . 119.4(4) ?
C9 C8 H8 . . 119.4(4) ?
C8 C9 C4 . . 117.0(5) ?
C8 C9 C10 . . 123.6(5) ?
C4 C9 C10 . . 119.4(5) ?
C1 C10 C11 . . 120.0(5) ?
C1 C10 C9 . . 119.8(5) ?
C11 C10 C9 . . 119.9(5) ?
N1 C11 C10 . . 126.2(5) y
N1 C11 H11 . . 116.9(3) ?
C10 C11 H11 . . 116.9(3) ?
C13 C12 C18 . . 117.0(5) ?
C13 C12 N1 . . 122.1(5) y
C18 C12 N1 . . 120.9(5) y
C14 C13 C12 . . 120.9(6) ?
C14 C13 H13 . . 119.5(4) ?
C12 C13 H13 . . 119.5(3) ?
C15 C14 C13 . . 121.4(6) ?
C15 C14 H14 . . 119.3(4) ?
C13 C14 H14 . . 119.3(4) ?
C17 C15 C14 . . 118.0(6) ?
C17 C15 C16 . . 120.5(7) ?
C14 C15 C16 . . 121.6(6) ?
C15 C16 H16A . . 109.5(7) ?
C15 C16 H16B . . 109.5(6) ?
H16A C16 H16B . . 109.5(7) ?
C15 C16 H16C . . 109.5(6) ?
H16A C16 H16C . . 109.5(7) ?
H16B C16 H16C . . 109.5(8) ?
C15 C17 C18 . . 120.9(6) ?
C15 C17 H17 . . 119.5(4) ?
C18 C17 H17 . . 119.5(4) ?
C17 C18 C12 . . 121.8(5) ?
C17 C18 Br1 . . 118.9(5) y
C12 C18 Br1 . . 119.3(4) y

loop_
_geom_bond_atom_site_label_1
_geom_bond_atom_site_label_2
_geom_bond_site_symmetry_2
_geom_bond_distance
_geom_bond_publ_flag
Cu1 O1 3 1.880(4) y
Cu1 O1 . 1.880(4) ?
Cu1 N1 3 1.990(4) y
Cu1 N1 . 1.990(4) ?
Br1 C18 . 1.900(6) y
N1 C11 . 1.295(6) y
N1 C12 . 1.434(6) y
O1 C1 . 1.293(6) y
C1 C10 . 1.413(7) ?
C1 C2 . 1.423(7) ?
C2 C3 . 1.349(8) ?
C2 H2 . .93 ?
C3 C4 . 1.427(8) ?
C3 H3 . .93 ?
C4 C5 . 1.404(8) ?
C4 C9 . 1.427(8) ?
C5 C6 . 1.368(9) ?
C5 H5 . .93 ?
C6 C7 . 1.384(9) ?
C6 H6 . .93 ?
C7 C8 . 1.370(8) ?
C7 H7 . .93 ?
C8 C9 . 1.411(8) ?
C8 H8 . .93 ?
C9 C10 . 1.442(7) ?
C10 C11 . 1.433(7) ?
C11 H11 . .93 ?
C12 C13 . 1.387(7) ?
C12 C18 . 1.389(7) ?
C13 C14 . 1.384(8) ?
C13 H13 . .93 ?
C14 C15 . 1.382(8) ?
C14 H14 . .93 ?
C15 C17 . 1.371(8) ?
C15 C16 . 1.506(8) ?
C16 H16A . .960(8) ?
C16 H16B . .960(8) ?
C16 H16C . .960(8) ?
C17 C18 . 1.382(7) ?
C17 H17 . .93 ?

loop_
_geom_torsion_atom_site_label_1
_geom_torsion_atom_site_label_2
_geom_torsion_atom_site_label_3
_geom_torsion_atom_site_label_4
_geom_torsion_site_symmetry_1
_geom_torsion
O1 Cu1 N1 C11 3 -151.9(4)
O1 Cu1 N1 C11 . 28.1(4)
N1 Cu1 N1 C11 3 0.0(3)
O1 Cu1 N1 C12 3 20.3(4)
O1 Cu1 N1 C12 . -159.7(4)
N1 Cu1 N1 C12 3 0.0(3)
O1 Cu1 O1 C1 3 0.0(2)
N1 Cu1 O1 C1 3 143.0(4)
N1 Cu1 O1 C1 . -37.0(4)
Cu1 O1 C1 C10 . 27.0(8)
Cu1 O1 C1 C2 . -154.6(4)
O1 C1 C2 C3 . -178.4(5)
C10 C1 C2 C3 . 0.1(8)
C1 C2 C3 C4 . -0.3(9)
C2 C3 C4 C5 . 179.1(6)
C2 C3 C4 C9 . 0.2(9)
C9 C4 C5 C6 . 0.7(10)
C3 C4 C5 C6 . -178.1(6)
C4 C5 C6 C7 . 0.2(11)
C5 C6 C7 C8 . -1.0(11)
C6 C7 C8 C9 . 0.7(10)
C7 C8 C9 C4 . 0.3(9)
C7 C8 C9 C10 . 178.0(6)
C5 C4 C9 C8 . -1.0(8)
C3 C4 C9 C8 . 177.9(5)
C5 C4 C9 C10 . -178.8(5)
C3 C4 C9 C10 . 0.1(8)
O1 C1 C10 C11 . 4.6(9)
C2 C1 C10 C11 . -173.8(5)
O1 C1 C10 C9 . 178.5(5)
C2 C1 C10 C9 . 0.2(8)
C8 C9 C10 C1 . -178.0(5)
C4 C9 C10 C1 . -0.3(8)
C8 C9 C10 C11 . -4.0(9)
C4 C9 C10 C11 . 173.7(5)
C12 N1 C11 C10 . 178.3(5)
Cu1 N1 C11 C10 . -9.4(8)
C1 C10 C11 N1 . -13.0(9)
C9 C10 C11 N1 . 173.0(5)
C11 N1 C12 C13 . 54.3(7)
Cu1 N1 C12 C13 . -118.3(5)
C11 N1 C12 C18 . -128.8(6)
Cu1 N1 C12 C18 . 58.7(6)
C18 C12 C13 C14 . -2.3(8)
N1 C12 C13 C14 . 174.8(5)
C12 C13 C14 C15 . 0.2(9)
C13 C14 C15 C17 . 1.5(9)
C13 C14 C15 C16 . -177.4(6)
C14 C15 C17 C18 . -1.2(9)
C16 C15 C17 C18 . 177.8(6)
C15 C17 C18 C12 . -1.0(9)
C15 C17 C18 Br1 . -177.9(5)
C13 C12 C18 C17 . 2.6(8)
N1 C12 C18 C17 . -174.5(5)
C13 C12 C18 Br1 . 179.6(4)
N1 C12 C18 Br1 . 2.5(7)
